data_4340098
loop_
_publ_author_name
'Handke, Marcel'
'Weber, Hanna'
'Lange, Marcus'
'M\"ollmer, Jens'
'Lincke, J\"org'
'Gl\"aser, Roger'
'Staudt, Reiner'
'Krautscheid, Harald'

_publ_section_title
;
 Network Flexibility: Control of Gate Opening in an Isostructural Series
 of Ag-MOFs by Linker Substitution.
;
_journal_issue 14
_journal_name_full 'Inorganic chemistry'
_journal_page_first 7599
_journal_page_last 7607
_journal_paper_doi 10.1021/ic500908r
_journal_volume 53
_journal_year 2014
_chemical_formula_moiety 'C40 H38 Ag2 N8 O6'
_chemical_formula_sum 'C40 H38 Ag2 N8 O6'
_chemical_formula_weight 942.52
_chemical_name_systematic
;
 ?
;
_space_group_IT_number 142
_symmetry_cell_setting tetragonal
_symmetry_Int_Tables_number 142
_symmetry_space_group_name_Hall '-I 4bd 2c'
_symmetry_space_group_name_H-M 'I 41/a c d :2'
_atom_sites_solution_hydrogens geom
_atom_sites_solution_primary direct
_atom_sites_solution_secondary difmap
_audit_creation_method SHELXL-97
_cell_angle_alpha 90.00
_cell_angle_beta 90.00
_cell_angle_gamma 90.00
_cell_formula_units_Z 16
_cell_length_a 28.6610(16)
_cell_length_b 28.6610(16)
_cell_length_c 22.9776(12)
_cell_measurement_reflns_used 57084
_cell_measurement_temperature 180(2)
_cell_measurement_theta_max 28.54
_cell_measurement_theta_min 1.42
_cell_volume 18875.0(18)
_computing_cell_refinement 'STOE X-AREA'
_computing_data_collection 'STOE X-AREA'
_computing_data_reduction 'STOE X-AREA, STOE X-RED'
_computing_molecular_graphics 'DIAMOND 3.2e'
_computing_publication_material 'WinGX publication routines (Farrugia, 1999)'
_computing_structure_refinement 'SHELXL-97 Sheldrick, G. M. (2008) Acta Cryst.'
_computing_structure_solution 'SHELXS-97 Sheldrick, G. M. (2008) Acta Cryst.'
_diffrn_ambient_temperature 180(2)
_diffrn_detector_area_resol_mean 6.67
_diffrn_measured_fraction_theta_full 0.999
_diffrn_measured_fraction_theta_max 0.999
_diffrn_measurement_device_type 'STOE IPDS-2T'
_diffrn_measurement_method '\w scans'
_diffrn_radiation_monochromator graphite
_diffrn_radiation_source 'fine-focus sealed tube'
_diffrn_radiation_type MoK\a
_diffrn_radiation_wavelength 0.71073
_diffrn_reflns_av_R_equivalents 0.0848
_diffrn_reflns_av_sigmaI/netI 0.0385
_diffrn_reflns_limit_h_max 33
_diffrn_reflns_limit_h_min -19
_diffrn_reflns_limit_k_max 34
_diffrn_reflns_limit_k_min -33
_diffrn_reflns_limit_l_max 27
_diffrn_reflns_limit_l_min -27
_diffrn_reflns_number 28453
_diffrn_reflns_theta_full 24.98
_diffrn_reflns_theta_max 24.98
_diffrn_reflns_theta_min 1.82
_diffrn_standards_number none
_exptl_absorpt_coefficient_mu 0.878
_exptl_absorpt_correction_T_max 0.9256
_exptl_absorpt_correction_T_min 0.7629
_exptl_absorpt_correction_type numerical
_exptl_absorpt_process_details 'STOE X-RED'
_exptl_crystal_density_diffrn 1.327
_exptl_crystal_density_method 'not measured'
_exptl_crystal_F_000 7616
_exptl_crystal_size_max 0.28
_exptl_crystal_size_mid 0.19
_exptl_crystal_size_min 0.14
_refine_diff_density_max 0.732
_refine_diff_density_min -0.499
_refine_diff_density_rms 0.099
_refine_ls_extinction_coef 0.00046(5)
_refine_ls_extinction_expression Fc^*^=kFc[1+0.001xFc^2^\l^3^/sin(2\q)]^-1/4^
_refine_ls_extinction_method SHELXL
_refine_ls_goodness_of_fit_ref 1.131
_refine_ls_hydrogen_treatment mixed
_refine_ls_matrix_type full
_refine_ls_number_parameters 256
_refine_ls_number_reflns 4162
_refine_ls_number_restraints 0
_refine_ls_restrained_S_all 1.131
_refine_ls_R_factor_all 0.0644
_refine_ls_R_factor_gt 0.0534
_refine_ls_shift/su_max 0.004
_refine_ls_shift/su_mean 0.000
_refine_ls_structure_factor_coef Fsqd
_refine_ls_weighting_details 'calc w=1/[\s^2^(Fo^2^)+(0.0626P)^2^+64.1796P] where P=(Fo^2^+2Fc^2^)/3'
_refine_ls_weighting_scheme calc
_refine_ls_wR_factor_gt 0.1444
_refine_ls_wR_factor_ref 0.1495
_reflns_number_gt 3434
_reflns_number_total 4162
_reflns_threshold_expression >2sigma(I)
_cod_data_source_file ic500908r_si_002.cif
_cod_data_source_block compound_15
_cod_depositor_comments 'Adding full bibliography for 4340086--4340098.cif.'
_cod_original_sg_symbol_H-M 'I 41/acd'
_cod_database_code 4340098

loop_
_symmetry_equiv_pos_as_xyz
'x, y, z'
'-y+1/4, x+3/4, z+1/4'
'-x+1/2, -y, z+1/2'
'y+1/4, -x+1/4, z+3/4'
'x, -y, -z+1/2'
'y+1/4, x+3/4, -z+3/4'
'-x+1/2, y, -z'
'-y+1/4, -x+1/4, -z+1/4'
'x+1/2, y+1/2, z+1/2'
'-y+3/4, x+5/4, z+3/4'
'-x+1, -y+1/2, z+1'
'y+3/4, -x+3/4, z+5/4'
'x+1/2, -y+1/2, -z+1'
'y+3/4, x+5/4, -z+5/4'
'-x+1, y+1/2, -z+1/2'
'-y+3/4, -x+3/4, -z+3/4'
'-x, -y, -z'
'y-1/4, -x-3/4, -z-1/4'
'x-1/2, y, -z-1/2'
'-y-1/4, x-1/4, -z-3/4'
'-x, y, z-1/2'
'-y-1/4, -x-3/4, z-3/4'
'x-1/2, -y, z'
'y-1/4, x-1/4, z-1/4'
'-x+1/2, -y+1/2, -z+1/2'
'y+1/4, -x-1/4, -z+1/4'
'x, y+1/2, -z'
'-y+1/4, x+1/4, -z-1/4'
'-x+1/2, y+1/2, z'
'-y+1/4, -x-1/4, z-1/4'
'x, -y+1/2, z+1/2'
'y+1/4, x+1/4, z+1/4'

loop_
_atom_site_label
_atom_site_type_symbol
_atom_site_fract_x
_atom_site_fract_y
_atom_site_fract_z
_atom_site_U_iso_or_equiv
_atom_site_adp_type
_atom_site_occupancy
_atom_site_symmetry_multiplicity
_atom_site_calc_flag
_atom_site_refinement_flags
C1 C 0.6220(2) 0.66012(19) 0.7315(2) 0.0512(12) Uani 1 1 d .
C2 C 0.57985(19) 0.63002(18) 0.73473(19) 0.0488(11) Uani 1 1 d .
C3 C 0.57084(19) 0.60331(18) 0.78439(19) 0.0486(11) Uani 1 1 d .
H3 H 0.5910 0.6049 0.8171 0.058 Uiso 1 1 calc R
C4 C 0.53227(18) 0.57459(18) 0.78532(19) 0.0473(11) Uani 1 1 d .
C5 C 0.50153(19) 0.56967(19) 0.73826(19) 0.0502(12) Uani 1 1 d .
H5 H 0.4755 0.5492 0.7400 0.060 Uiso 1 1 calc R
C6 C 0.51100(19) 0.59649(19) 0.6884(2) 0.0512(12) Uani 1 1 d .
C7 C 0.54875(19) 0.62696(19) 0.6880(2) 0.0528(13) Uani 1 1 d .
H7 H 0.5536 0.6463 0.6550 0.063 Uiso 1 1 calc R
C8 C 0.4648(2) 0.6419(2) 0.8802(3) 0.0768(18) Uani 1 1 d .
H8A H 0.4746 0.6425 0.9211 0.115 Uiso 1 1 calc R
H8B H 0.4396 0.6646 0.8743 0.115 Uiso 1 1 calc R
H8C H 0.4914 0.6501 0.8554 0.115 Uiso 1 1 calc R
C9 C 0.4476(2) 0.5934(2) 0.8646(2) 0.0619(15) Uani 1 1 d .
H9A H 0.4200 0.5857 0.8887 0.074 Uiso 1 1 calc R
H9B H 0.4379 0.5929 0.8233 0.074 Uiso 1 1 calc R
C10 C 0.48458(19) 0.5579(2) 0.8742(2) 0.0516(12) Uani 1 1 d .
C11 C 0.54964(19) 0.51634(19) 0.8647(2) 0.0483(11) Uani 1 1 d .
C12 C 0.5928(2) 0.4974(2) 0.8383(2) 0.0565(13) Uani 1 1 d .
H12A H 0.6139 0.5238 0.8293 0.068 Uiso 1 1 calc R
H12B H 0.5845 0.4823 0.8009 0.068 Uiso 1 1 calc R
C13 C 0.6192(2) 0.4624(2) 0.8755(2) 0.0613(14) Uani 1 1 d .
H13A H 0.6306 0.4778 0.9108 0.092 Uiso 1 1 calc R
H13B H 0.6457 0.4500 0.8534 0.092 Uiso 1 1 calc R
H13C H 0.5983 0.4367 0.8863 0.092 Uiso 1 1 calc R
C14 C 0.4447(2) 0.5713(2) 0.6280(2) 0.0649(15) Uani 1 1 d .
C15 C 0.4231(2) 0.5763(2) 0.5688(2) 0.0613(14) Uani 1 1 d .
C16 C 0.4400(2) 0.6055(3) 0.5269(3) 0.080(2) Uani 1 1 d .
H16 H 0.4672 0.6233 0.5347 0.096 Uiso 1 1 calc R
C17 C 0.4183(3) 0.6098(3) 0.4735(3) 0.091(2) Uani 1 1 d .
H17 H 0.4302 0.6307 0.4450 0.110 Uiso 1 1 calc R
C18 C 0.3789(2) 0.5833(3) 0.4618(3) 0.0766(18) Uani 1 1 d .
H18 H 0.3633 0.5864 0.4255 0.092 Uiso 1 1 calc R
C19 C 0.3629(3) 0.5531(3) 0.5025(3) 0.090(2) Uani 1 1 d .
H19 H 0.3361 0.5346 0.4943 0.107 Uiso 1 1 calc R
C20 C 0.3847(3) 0.5490(3) 0.5548(3) 0.093(2) Uani 1 1 d .
H20 H 0.3734 0.5269 0.5824 0.112 Uiso 1 1 calc R
Ag1 Ag 0.715809(16) 0.701868(17) 0.743511(16) 0.0597(2) Uani 1 1 d .
N1 N 0.48939(16) 0.53156(16) 0.92009(17) 0.0541(11) Uani 1 1 d .
N2 N 0.52998(16) 0.50567(15) 0.91400(17) 0.0515(10) Uani 1 1 d .
N3 N 0.52155(15) 0.54939(16) 0.83805(17) 0.0499(10) Uani 1 1 d .
N4 N 0.48432(17) 0.59397(17) 0.63735(17) 0.0576(12) Uani 1 1 d .
H4 H 0.4954 0.6096 0.6074 0.069 Uiso 1 1 calc R
O1 O 0.65777(13) 0.64726(14) 0.75917(15) 0.0580(9) Uani 1 1 d .
O2 O 0.61951(15) 0.69722(13) 0.70116(15) 0.0593(10) Uani 1 1 d .
O3 O 0.42640(18) 0.5462(2) 0.66512(18) 0.0945(17) Uani 1 1 d .

loop_
_atom_site_aniso_label
_atom_site_aniso_U_11
_atom_site_aniso_U_22
_atom_site_aniso_U_33
_atom_site_aniso_U_23
_atom_site_aniso_U_13
_atom_site_aniso_U_12
C1 0.066(3) 0.055(3) 0.032(2) -0.001(2) 0.008(2) -0.008(3)
C2 0.061(3) 0.053(3) 0.032(2) 0.001(2) 0.003(2) -0.001(2)
C3 0.060(3) 0.057(3) 0.029(2) 0.001(2) 0.003(2) 0.003(2)
C4 0.057(3) 0.054(3) 0.031(2) 0.006(2) 0.005(2) 0.000(2)
C5 0.056(3) 0.060(3) 0.035(2) 0.010(2) 0.001(2) -0.003(2)
C6 0.064(3) 0.058(3) 0.032(2) 0.002(2) 0.002(2) 0.000(3)
C7 0.066(3) 0.061(3) 0.031(2) 0.003(2) 0.005(2) -0.005(3)
C8 0.082(5) 0.075(4) 0.073(4) 0.010(3) 0.013(3) 0.013(4)
C9 0.061(3) 0.081(4) 0.044(3) 0.012(3) 0.008(2) 0.010(3)
C10 0.058(3) 0.064(3) 0.033(2) 0.009(2) 0.004(2) 0.004(3)
C11 0.056(3) 0.053(3) 0.036(2) 0.008(2) 0.005(2) 0.000(2)
C12 0.066(3) 0.061(3) 0.042(3) 0.005(2) 0.005(2) 0.009(3)
C13 0.064(3) 0.074(4) 0.046(3) 0.010(3) 0.004(3) 0.009(3)
C14 0.067(4) 0.085(4) 0.042(3) 0.005(3) 0.002(3) -0.010(3)
C15 0.060(3) 0.078(4) 0.046(3) 0.006(3) -0.005(2) -0.006(3)
C16 0.074(4) 0.112(6) 0.054(3) 0.022(4) -0.014(3) -0.019(4)
C17 0.090(5) 0.131(7) 0.053(3) 0.032(4) -0.014(3) -0.017(5)
C18 0.068(4) 0.108(5) 0.054(3) -0.002(3) -0.010(3) 0.000(4)
C19 0.087(5) 0.119(6) 0.063(4) 0.006(4) -0.022(3) -0.031(5)
C20 0.093(5) 0.122(6) 0.065(4) 0.025(4) -0.018(4) -0.038(5)
Ag1 0.0693(3) 0.0734(3) 0.0364(3) -0.00976(17) 0.01243(18) -0.0162(2)
N1 0.059(3) 0.066(3) 0.037(2) 0.0097(19) 0.0104(19) 0.010(2)
N2 0.064(3) 0.058(3) 0.033(2) 0.0065(18) 0.0036(18) 0.007(2)
N3 0.055(2) 0.062(3) 0.0328(19) 0.0078(18) 0.0038(17) 0.000(2)
N4 0.065(3) 0.072(3) 0.035(2) 0.012(2) -0.0049(19) -0.011(2)
O1 0.060(2) 0.072(2) 0.0421(18) 0.0025(17) -0.0017(16) -0.0107(19)
O2 0.077(3) 0.058(2) 0.0428(18) 0.0042(16) 0.0061(17) -0.0095(19)
O3 0.090(3) 0.144(5) 0.049(2) 0.024(3) -0.009(2) -0.048(3)

loop_
_atom_type_symbol
_atom_type_description
_atom_type_scat_dispersion_real
_atom_type_scat_dispersion_imag
_atom_type_scat_source
C C 0.0033 0.0016 'International Tables Vol C Tables 4.2.6.8 and 6.1.1.4'
Ag Ag -0.8971 1.1015 'International Tables Vol C Tables 4.2.6.8 and 6.1.1.4'
N N 0.0061 0.0033 'International Tables Vol C Tables 4.2.6.8 and 6.1.1.4'
O O 0.0106 0.0060 'International Tables Vol C Tables 4.2.6.8 and 6.1.1.4'
H H 0.0000 0.0000 'International Tables Vol C Tables 4.2.6.8 and 6.1.1.4'

loop_
_geom_angle_atom_site_label_1
_geom_angle_atom_site_label_2
_geom_angle_atom_site_label_3
_geom_angle
_geom_angle_site_symmetry_1
_geom_angle_site_symmetry_3
O1 C1 O2 124.3(5) . .
O1 C1 C2 117.7(5) . .
O2 C1 C2 117.9(5) . .
C3 C2 C7 118.3(5) . .
C3 C2 C1 120.6(5) . .
C7 C2 C1 121.0(4) . .
C4 C3 C2 119.2(5) . .
C4 C3 H3 120.4 . .
C2 C3 H3 120.4 . .
C3 C4 C5 123.5(4) . .
C3 C4 N3 118.8(4) . .
C5 C4 N3 117.6(4) . .
C4 C5 C6 116.9(5) . .
C4 C5 H5 121.6 . .
C6 C5 H5 121.6 . .
C7 C6 N4 116.8(4) . .
C7 C6 C5 119.9(5) . .
N4 C6 C5 123.2(5) . .
C6 C7 C2 122.0(5) . .
C6 C7 H7 119.0 . .
C2 C7 H7 119.0 . .
C9 C8 H8A 109.5 . .
C9 C8 H8B 109.5 . .
H8A C8 H8B 109.5 . .
C9 C8 H8C 109.5 . .
H8A C8 H8C 109.5 . .
H8B C8 H8C 109.5 . .
C10 C9 C8 111.1(5) . .
C10 C9 H9A 109.4 . .
C8 C9 H9A 109.4 . .
C10 C9 H9B 109.4 . .
C8 C9 H9B 109.4 . .
H9A C9 H9B 108.0 . .
N1 C10 N3 107.8(5) . .
N1 C10 C9 126.3(5) . .
N3 C10 C9 125.7(4) . .
N2 C11 N3 107.1(4) . .
N2 C11 C12 129.2(5) . .
N3 C11 C12 123.7(4) . .
C11 C12 C13 115.3(4) . .
C11 C12 H12A 108.5 . .
C13 C12 H12A 108.5 . .
C11 C12 H12B 108.5 . .
C13 C12 H12B 108.5 . .
H12A C12 H12B 107.5 . .
C12 C13 H13A 109.5 . .
C12 C13 H13B 109.5 . .
H13A C13 H13B 109.5 . .
C12 C13 H13C 109.5 . .
H13A C13 H13C 109.5 . .
H13B C13 H13C 109.5 . .
O3 C14 N4 122.5(5) . .
O3 C14 C15 120.5(5) . .
N4 C14 C15 117.0(5) . .
C16 C15 C20 117.7(5) . .
C16 C15 C14 123.4(6) . .
C20 C15 C14 118.9(5) . .
C15 C16 C17 121.5(7) . .
C15 C16 H16 119.3 . .
C17 C16 H16 119.3 . .
C16 C17 C18 119.3(7) . .
C16 C17 H17 120.4 . .
C18 C17 H17 120.4 . .
C19 C18 C17 119.5(6) . .
C19 C18 H18 120.2 . .
C17 C18 H18 120.2 . .
C18 C19 C20 120.7(7) . .
C18 C19 H19 119.7 . .
C20 C19 H19 119.7 . .
C19 C20 C15 121.3(7) . .
C19 C20 H20 119.4 . .
C15 C20 H20 119.4 . .
N2 Ag1 N1 126.54(16) 4_564 28_657
N2 Ag1 O1 131.14(14) 4_564 .
N1 Ag1 O1 102.09(14) 28_657 .
C10 N1 N2 108.5(4) . .
C10 N1 Ag1 129.9(4) . 18_577
N2 N1 Ag1 120.4(3) . 18_577
C11 N2 N1 109.0(4) . .
C11 N2 Ag1 137.5(4) . 2_645
N1 N2 Ag1 112.9(3) . 2_645
C10 N3 C11 107.7(4) . .
C10 N3 C4 125.8(4) . .
C11 N3 C4 126.1(4) . .
C14 N4 C6 128.9(5) . .
C14 N4 H4 115.5 . .
C6 N4 H4 115.5 . .
C1 O1 Ag1 108.0(3) . .

loop_
_geom_bond_atom_site_label_1
_geom_bond_atom_site_label_2
_geom_bond_distance
_geom_bond_site_symmetry_2
C1 O1 1.263(7) .
C1 O2 1.273(6) .
C1 C2 1.485(7) .
C2 C3 1.398(7) .
C2 C7 1.398(7) .
C3 C4 1.378(7) .
C3 H3 0.9500 .
C4 C5 1.402(7) .
C4 N3 1.444(6) .
C5 C6 1.406(7) .
C5 H5 0.9500 .
C6 C7 1.390(8) .
C6 N4 1.402(6) .
C7 H7 0.9500 .
C8 C9 1.519(10) .
C8 H8A 0.9800 .
C8 H8B 0.9800 .
C8 H8C 0.9800 .
C9 C10 1.486(8) .
C9 H9A 0.9900 .
C9 H9B 0.9900 .
C10 N1 1.303(6) .
C10 N3 1.369(7) .
C11 N2 1.302(6) .
C11 N3 1.386(7) .
C11 C12 1.480(7) .
C12 C13 1.523(7) .
C12 H12A 0.9900 .
C12 H12B 0.9900 .
C13 H13A 0.9800 .
C13 H13B 0.9800 .
C13 H13C 0.9800 .
C14 O3 1.233(7) .
C14 N4 1.326(8) .
C14 C15 1.501(8) .
C15 C16 1.364(8) .
C15 C20 1.389(9) .
C16 C17 1.383(9) .
C16 H16 0.9500 .
C17 C18 1.386(10) .
C17 H17 0.9500 .
C18 C19 1.355(10) .
C18 H18 0.9500 .
C19 C20 1.362(9) .
C19 H19 0.9500 .
C20 H20 0.9500 .
Ag1 N2 2.217(4) 4_564
Ag1 N1 2.259(4) 28_657
Ag1 O1 2.312(4) .
N1 N2 1.387(6) .
N1 Ag1 2.259(4) 18_577
N2 Ag1 2.217(4) 2_645
N4 H4 0.8800 .
